data_4334593
loop_
_publ_author_name
'Qiu-Lei Xu'
'Cheng-Cheng Wang'
'Tian-Yi Li'
'Ming-Yu Teng'
'Song Zhang'
'Yi-Ming Jing'
'Xu Yang'
'Wei-Nan Li'
'Chen Lin'
'You-Xuan Zheng'
'Jing-Lin Zuo'
'Xiao-Zeng You'

_publ_section_title
;
 Syntheses, Photoluminescence, and Electroluminescence of a Series of
 Iridium Complexes with Trifluoromethyl-Substituted 2-Phenylpyridine as
 the Main Ligands and Tetraphenylimidodiphosphinate as the Ancillary
 Ligand
;
_journal_name_full 'Inorganic Chemistry'
_journal_page_first 4916
_journal_page_last 4925
_journal_paper_doi 10.1021/ic302510p
_journal_volume 52
_journal_year 2013
_chemical_formula_moiety 'C46 H36 Ir N3 O2 P2'
_chemical_formula_sum 'C46 H36 Ir N3 O2 P2'
_chemical_formula_weight 916.92
_chemical_name_systematic
; 
 ? 
;
_space_group_IT_number 14
_symmetry_cell_setting monoclinic
_symmetry_space_group_name_Hall '-P 2ybc'
_symmetry_space_group_name_H-M 'P 1 21/c 1'
_atom_sites_solution_hydrogens geom
_atom_sites_solution_primary direct
_atom_sites_solution_secondary difmap
_audit_creation_method SHELXL-97
_cell_angle_alpha 90.00
_cell_angle_beta 106.3910(10)
_cell_angle_gamma 90.00
_cell_formula_units_Z 4
_cell_length_a 15.5459(9)
_cell_length_b 11.1607(7)
_cell_length_c 23.5153(13)
_cell_measurement_temperature 296(2)
_cell_volume 3914.2(4)
_computing_cell_refinement 'Bruker SMART'
_computing_data_collection 'Bruker SMART'
_computing_data_reduction 'Bruker SAINT'
_computing_molecular_graphics 'Bruker SHELXTL'
_computing_publication_material 'Bruker SHELXTL'
_computing_structure_refinement 'SHELXL-97 (Sheldrick, 1997)'
_computing_structure_solution 'SHELXS-97 (Sheldrick, 1990)'
_diffrn_ambient_temperature 296(2)
_diffrn_measured_fraction_theta_full 0.999
_diffrn_measured_fraction_theta_max 0.999
_diffrn_radiation_monochromator graphite
_diffrn_radiation_source 'fine-focus sealed tube'
_diffrn_radiation_type MoK\a
_diffrn_radiation_wavelength 0.71073
_diffrn_reflns_av_R_equivalents 0.0444
_diffrn_reflns_av_sigmaI/netI 0.0512
_diffrn_reflns_limit_h_max 14
_diffrn_reflns_limit_h_min -19
_diffrn_reflns_limit_k_max 13
_diffrn_reflns_limit_k_min -13
_diffrn_reflns_limit_l_max 29
_diffrn_reflns_limit_l_min -20
_diffrn_reflns_number 23203
_diffrn_reflns_theta_full 26.00
_diffrn_reflns_theta_max 26.00
_diffrn_reflns_theta_min 1.81
_exptl_absorpt_coefficient_mu 3.535
_exptl_absorpt_correction_T_max 0.6016
_exptl_absorpt_correction_T_min 0.4719
_exptl_absorpt_correction_type multi-scan
_exptl_absorpt_process_details 'SADABS; Bruker, 2000'
_exptl_crystal_colour yellow
_exptl_crystal_density_diffrn 1.556
_exptl_crystal_description block
_exptl_crystal_F_000 1824
_exptl_crystal_size_max 0.25
_exptl_crystal_size_mid 0.18
_exptl_crystal_size_min 0.16
_refine_diff_density_max 1.050
_refine_diff_density_min -0.846
_refine_diff_density_rms 0.087
_refine_ls_extinction_method none
_refine_ls_goodness_of_fit_ref 0.976
_refine_ls_hydrogen_treatment constr
_refine_ls_matrix_type full
_refine_ls_number_parameters 487
_refine_ls_number_reflns 7687
_refine_ls_number_restraints 6
_refine_ls_restrained_S_all 0.978
_refine_ls_R_factor_all 0.0541
_refine_ls_R_factor_gt 0.0323
_refine_ls_shift/su_max 0.002
_refine_ls_shift/su_mean 0.000
_refine_ls_structure_factor_coef Fsqd
_refine_ls_weighting_details 'calc w=1/[\s^2^(Fo^2^)+(0.0275P)^2^+0.0000P] where P=(Fo^2^+2Fc^2^)/3'
_refine_ls_weighting_scheme calc
_refine_ls_wR_factor_gt 0.0613
_refine_ls_wR_factor_ref 0.0659
_reflns_number_gt 5835
_reflns_number_total 7687
_reflns_threshold_expression >2sigma(I)
_cod_data_source_file ic302510p_si_002.cif
_cod_data_source_block 0
_cod_database_code 4334593

loop_
_symmetry_equiv_pos_as_xyz
'x, y, z'
'-x, y+1/2, -z+1/2'
'-x, -y, -z'
'x, -y-1/2, z-1/2'

loop_
_atom_site_label
_atom_site_type_symbol
_atom_site_fract_x
_atom_site_fract_y
_atom_site_fract_z
_atom_site_U_iso_or_equiv
_atom_site_adp_type
_atom_site_occupancy
_atom_site_symmetry_multiplicity
_atom_site_calc_flag
_atom_site_refinement_flags
N1 N 0.3369(2) 0.5700(3) 0.40001(13) 0.0463(9) Uani 1 1 d .
Ir1 Ir 0.246359(10) 0.642416(15) 0.241402(6) 0.03701(6) Uani 1 1 d .
P4 P 0.27114(8) 0.47401(10) 0.36236(5) 0.0418(3) Uani 1 1 d .
P5 P 0.34955(7) 0.70599(10) 0.38459(4) 0.0410(3) Uani 1 1 d .
C2 C 0.2395(3) 0.4454(4) 0.16229(17) 0.0478(11) Uani 1 1 d .
O1 O 0.32876(18) 0.7414(2) 0.32020(11) 0.0450(7) Uani 1 1 d .
C5 C 0.2569(3) 0.7743(4) 0.18690(16) 0.0440(11) Uani 1 1 d .
N3 N 0.1389(2) 0.7422(3) 0.24509(14) 0.0435(9) Uani 1 1 d .
C7 C 0.3344(3) 0.3419(4) 0.3565(2) 0.0532(12) Uani 1 1 d .
N2 N 0.3530(2) 0.5421(3) 0.23549(13) 0.0404(8) Uani 1 1 d .
C9 C 0.4905(3) 0.8599(5) 0.4347(2) 0.0609(13) Uani 1 1 d .
H9 H 0.4474 0.9201 0.4251 0.073 Uiso 1 1 calc R
C10 C -0.0009(4) 0.8907(5) 0.2479(3) 0.0842(18) Uani 1 1 d .
H10 H -0.0489 0.9402 0.2482 0.101 Uiso 1 1 calc R
C11 C 0.1919(3) 0.8657(4) 0.18066(18) 0.0544(12) Uani 1 1 d .
C12 C 0.5303(3) 0.6563(5) 0.43568(19) 0.0583(13) Uani 1 1 d .
H12 H 0.5142 0.5767 0.4269 0.070 Uiso 1 1 calc R
C13 C 0.2037(4) 0.3571(5) 0.1200(2) 0.0706(15) Uani 1 1 d .
H13 H 0.2404 0.2963 0.1131 0.085 Uiso 1 1 calc R
C15 C 0.1907(3) 0.4296(4) 0.40085(17) 0.0451(10) Uani 1 1 d .
C16 C 0.4654(3) 0.7428(4) 0.42173(16) 0.0439(11) Uani 1 1 d .
C17 C 0.1262(3) 0.8460(4) 0.21385(19) 0.0530(12) Uani 1 1 d .
C18 C 0.3334(3) 0.4498(4) 0.19590(17) 0.0458(11) Uani 1 1 d .
C19 C 0.2856(3) 0.8038(4) 0.41854(18) 0.0459(11) Uani 1 1 d .
C20 C 0.4020(4) 0.3733(4) 0.1915(2) 0.0642(14) Uani 1 1 d .
H20 H 0.3895 0.3101 0.1646 0.077 Uiso 1 1 calc R
C21 C 0.1156(4) 0.3598(6) 0.0889(2) 0.086(2) Uani 1 1 d .
H21 H 0.0920 0.3001 0.0613 0.103 Uiso 1 1 calc R
C22 C 0.4877(4) 0.3906(5) 0.2264(2) 0.0697(16) Uani 1 1 d .
H22 H 0.5335 0.3393 0.2235 0.084 Uiso 1 1 calc R
C23 C 0.4155(4) 0.3169(5) 0.3982(2) 0.0698(16) Uani 1 1 d .
H23 H 0.4388 0.3698 0.4293 0.084 Uiso 1 1 calc R
C24 C 0.5056(3) 0.4837(5) 0.2656(2) 0.0593(13) Uani 1 1 d .
H24 H 0.5635 0.4968 0.2897 0.071 Uiso 1 1 calc R
C25 C 0.1607(4) 0.3146(5) 0.4019(2) 0.0729(16) Uani 1 1 d .
H25 H 0.1873 0.2534 0.3859 0.088 Uiso 1 1 calc R
C26 C 0.4373(3) 0.5573(4) 0.26895(18) 0.0480(11) Uani 1 1 d .
H26 H 0.4499 0.6208 0.2956 0.058 Uiso 1 1 calc R
C27 C 0.1897(4) 0.9721(5) 0.4147(3) 0.0825(18) Uani 1 1 d .
H27 H 0.1572 1.0360 0.3938 0.099 Uiso 1 1 calc R
C29 C 0.2382(3) 0.8986(4) 0.3878(2) 0.0592(13) Uani 1 1 d .
H29 H 0.2386 0.9134 0.3490 0.071 Uiso 1 1 calc R
C30 C 0.2836(3) 0.7846(5) 0.4767(2) 0.0674(15) Uani 1 1 d .
H30 H 0.3151 0.7203 0.4978 0.081 Uiso 1 1 calc R
C31 C 0.0827(3) 0.7148(5) 0.27706(19) 0.0552(12) Uani 1 1 d .
H31 H 0.0914 0.6435 0.2984 0.066 Uiso 1 1 calc R
C32 C 0.5797(4) 0.8897(5) 0.4620(2) 0.0749(17) Uani 1 1 d .
H32 H 0.5961 0.9690 0.4712 0.090 Uiso 1 1 calc R
O2 O 0.21507(18) 0.5092(3) 0.30113(11) 0.0462(7) Uani 1 1 d .
C34 C 0.3167(4) 0.8871(5) 0.1184(2) 0.0663(15) Uani 1 1 d .
H34 H 0.3590 0.8952 0.0976 0.080 Uiso 1 1 calc R
C35 C 0.1897(4) 0.9644(5) 0.1442(2) 0.0786(17) Uani 1 1 d .
H35 H 0.1464 1.0235 0.1407 0.094 Uiso 1 1 calc R
C36 C 0.1513(4) 0.5150(6) 0.4260(3) 0.098(2) Uani 1 1 d .
H36 H 0.1710 0.5940 0.4275 0.117 Uiso 1 1 d R
C37 C 0.3192(3) 0.7879(4) 0.15449(18) 0.0542(12) Uani 1 1 d .
H37 H 0.3629 0.7296 0.1571 0.065 Uiso 1 1 calc R
C38 C 0.0557(4) 0.9220(5) 0.2155(2) 0.0783(16) Uani 1 1 d .
H38 H 0.0475 0.9938 0.1946 0.094 Uiso 1 1 calc R
C40 C 0.6190(3) 0.6842(6) 0.4626(2) 0.0727(16) Uani 1 1 d .
H40 H 0.6620 0.6239 0.4720 0.087 Uiso 1 1 calc R
C41 C 0.6431(4) 0.8006(6) 0.4751(2) 0.0738(17) Uani 1 1 d .
H41 H 0.7028 0.8200 0.4928 0.089 Uiso 1 1 calc R
C42 C 0.2359(4) 0.8585(6) 0.5033(2) 0.0794(17) Uani 1 1 d .
H42 H 0.2356 0.8449 0.5423 0.095 Uiso 1 1 calc R
C43 C 0.1894(4) 0.9511(6) 0.4725(3) 0.0850(19) Uani 1 1 d .
H43 H 0.1568 1.0012 0.4903 0.102 Uiso 1 1 calc R
C44 C 0.1846(3) 0.5376(4) 0.17426(17) 0.0447(11) Uani 1 1 d .
C45 C 0.0959(3) 0.5387(5) 0.14068(19) 0.0656(15) Uani 1 1 d .
H45 H 0.0583 0.5995 0.1464 0.079 Uiso 1 1 calc R
C46 C 0.3012(4) 0.2635(5) 0.3101(2) 0.0799(17) Uani 1 1 d .
H46 H 0.2468 0.2790 0.2821 0.096 Uiso 1 1 calc R
C47 C 0.0127(4) 0.7876(6) 0.2796(2) 0.0747(16) Uani 1 1 d .
H47 H -0.0246 0.7665 0.3026 0.090 Uiso 1 1 calc R
C48 C 0.0613(4) 0.4500(6) 0.0981(2) 0.0834(19) Uani 1 1 d .
H48 H 0.0014 0.4525 0.0761 0.100 Uiso 1 1 calc R
C49 C 0.4292(7) 0.1371(6) 0.3474(4) 0.124(3) Uani 1 1 d .
H49 H 0.4612 0.0683 0.3441 0.149 Uiso 1 1 calc R
C50 C 0.2520(4) 0.9735(5) 0.1134(2) 0.0822(18) Uani 1 1 d .
H50 H 0.2506 1.0390 0.0888 0.099 Uiso 1 1 calc R
C51 C 0.0923(4) 0.2873(6) 0.4259(3) 0.0828(18) Uani 1 1 d .
H51 H 0.0731 0.2082 0.4254 0.099 Uiso 1 1 calc R
C52 C 0.4617(5) 0.2129(7) 0.3933(3) 0.102(2) Uani 1 1 d .
H52 H 0.5152 0.1952 0.4218 0.123 Uiso 1 1 calc R
C53 C 0.3503(6) 0.1605(6) 0.3058(3) 0.112(3) Uani 1 1 d .
H53 H 0.3288 0.1077 0.2744 0.135 Uiso 1 1 calc R
C39 C 0.0528(4) 0.3709(6) 0.4499(3) 0.0930(19) Uani 1 1 d U
H39 H 0.0070 0.3513 0.4666 0.112 Uiso 1 1 calc R
C28 C 0.0807(5) 0.4853(7) 0.4493(3) 0.114(2) Uani 1 1 d U
H28 H 0.0525 0.5455 0.4647 0.137 Uiso 1 1 calc R

loop_
_atom_site_aniso_label
_atom_site_aniso_U_11
_atom_site_aniso_U_22
_atom_site_aniso_U_33
_atom_site_aniso_U_23
_atom_site_aniso_U_13
_atom_site_aniso_U_12
N1 0.047(2) 0.043(2) 0.0460(19) 0.0002(16) 0.0072(16) -0.0012(19)
Ir1 0.03607(10) 0.03884(10) 0.03645(9) -0.00144(7) 0.01076(6) 0.00151(9)
P4 0.0477(7) 0.0351(7) 0.0461(6) 0.0014(5) 0.0189(5) 0.0021(5)
P5 0.0414(7) 0.0407(7) 0.0399(6) -0.0034(5) 0.0099(5) -0.0009(6)
C2 0.054(3) 0.049(3) 0.044(2) -0.008(2) 0.021(2) -0.010(2)
O1 0.0535(18) 0.0383(18) 0.0403(15) -0.0039(12) 0.0085(13) -0.0067(14)
C5 0.041(3) 0.051(3) 0.037(2) -0.0084(19) 0.0081(19) -0.004(2)
N3 0.044(2) 0.047(2) 0.0414(19) -0.0019(16) 0.0153(16) 0.0047(18)
C7 0.074(3) 0.036(3) 0.064(3) 0.008(2) 0.043(3) 0.010(3)
N2 0.041(2) 0.043(2) 0.0398(18) 0.0026(15) 0.0162(15) 0.0050(17)
C9 0.052(3) 0.057(3) 0.071(3) 0.000(3) 0.014(2) -0.004(3)
C10 0.073(4) 0.082(5) 0.106(5) 0.006(4) 0.040(4) 0.034(4)
C11 0.060(3) 0.051(3) 0.050(3) 0.010(2) 0.013(2) 0.007(3)
C12 0.052(3) 0.061(4) 0.060(3) -0.010(2) 0.014(2) 0.005(3)
C13 0.075(4) 0.073(4) 0.072(3) -0.029(3) 0.034(3) -0.016(3)
C15 0.048(3) 0.044(3) 0.045(2) 0.000(2) 0.017(2) -0.003(2)
C16 0.045(3) 0.051(3) 0.037(2) -0.0025(19) 0.0137(19) -0.004(2)
C17 0.057(3) 0.048(3) 0.054(3) 0.004(2) 0.016(2) 0.009(3)
C18 0.054(3) 0.043(3) 0.047(2) -0.003(2) 0.024(2) -0.001(2)
C19 0.038(3) 0.050(3) 0.047(3) -0.007(2) 0.0085(19) -0.002(2)
C20 0.077(4) 0.055(4) 0.070(3) -0.010(2) 0.035(3) 0.006(3)
C21 0.080(4) 0.112(6) 0.070(4) -0.041(4) 0.027(3) -0.040(4)
C22 0.066(4) 0.065(4) 0.087(4) 0.016(3) 0.035(3) 0.026(3)
C23 0.075(4) 0.062(4) 0.086(4) 0.024(3) 0.046(3) 0.032(3)
C24 0.044(3) 0.065(4) 0.070(3) 0.009(3) 0.019(2) 0.010(3)
C25 0.080(4) 0.055(4) 0.101(4) 0.002(3) 0.054(3) -0.002(3)
C26 0.042(3) 0.049(3) 0.053(3) 0.004(2) 0.013(2) 0.002(2)
C27 0.077(4) 0.067(4) 0.099(4) -0.013(3) 0.016(3) 0.026(3)
C29 0.062(3) 0.050(3) 0.065(3) -0.007(2) 0.017(3) 0.003(3)
C30 0.070(4) 0.078(4) 0.055(3) -0.010(3) 0.020(3) 0.009(3)
C31 0.049(3) 0.059(3) 0.061(3) 0.001(2) 0.020(2) 0.006(3)
C32 0.059(4) 0.076(5) 0.088(4) -0.017(3) 0.019(3) -0.020(3)
O2 0.0491(18) 0.0425(19) 0.0470(16) 0.0008(13) 0.0136(13) -0.0077(15)
C34 0.072(4) 0.077(4) 0.055(3) 0.004(3) 0.027(3) -0.020(3)
C35 0.089(4) 0.063(4) 0.089(4) 0.032(3) 0.033(3) 0.018(3)
C36 0.115(5) 0.077(5) 0.135(5) -0.040(4) 0.092(4) -0.031(4)
C37 0.057(3) 0.059(3) 0.047(3) -0.004(2) 0.016(2) -0.009(3)
C38 0.075(4) 0.071(4) 0.094(4) 0.021(3) 0.032(3) 0.033(3)
C40 0.046(3) 0.101(5) 0.068(3) -0.014(3) 0.012(3) 0.007(3)
C41 0.049(3) 0.108(5) 0.064(3) -0.015(3) 0.015(3) -0.016(4)
C42 0.081(4) 0.101(5) 0.063(3) -0.023(3) 0.031(3) 0.003(4)
C43 0.065(4) 0.099(5) 0.095(4) -0.049(4) 0.030(3) 0.003(4)
C44 0.043(3) 0.051(3) 0.042(2) 0.002(2) 0.016(2) -0.004(2)
C45 0.049(3) 0.091(4) 0.056(3) -0.011(3) 0.012(2) -0.005(3)
C46 0.122(5) 0.053(4) 0.075(4) 0.002(3) 0.046(3) 0.017(4)
C47 0.065(4) 0.080(5) 0.088(4) -0.001(3) 0.036(3) 0.014(3)
C48 0.059(4) 0.120(6) 0.065(3) -0.024(3) 0.008(3) -0.032(4)
C49 0.219(10) 0.078(5) 0.113(6) 0.040(5) 0.110(6) 0.081(6)
C50 0.106(5) 0.072(4) 0.071(4) 0.031(3) 0.029(3) -0.004(4)
C51 0.083(4) 0.069(4) 0.113(5) 0.016(4) 0.055(4) -0.012(3)
C52 0.116(6) 0.110(6) 0.103(5) 0.044(4) 0.067(4) 0.062(5)
C53 0.202(9) 0.059(5) 0.097(5) -0.002(4) 0.076(6) 0.037(5)
C39 0.099(5) 0.101(5) 0.108(4) -0.001(4) 0.076(4) -0.009(4)
C28 0.128(5) 0.107(6) 0.147(5) -0.036(5) 0.104(4) -0.016(5)

loop_
_atom_type_symbol
_atom_type_description
_atom_type_scat_dispersion_real
_atom_type_scat_dispersion_imag
_atom_type_scat_source
C C 0.0033 0.0016 'International Tables Vol C Tables 4.2.6.8 and 6.1.1.4'
H H 0.0000 0.0000 'International Tables Vol C Tables 4.2.6.8 and 6.1.1.4'
N N 0.0061 0.0033 'International Tables Vol C Tables 4.2.6.8 and 6.1.1.4'
O O 0.0106 0.0060 'International Tables Vol C Tables 4.2.6.8 and 6.1.1.4'
P P 0.1023 0.0942 'International Tables Vol C Tables 4.2.6.8 and 6.1.1.4'
Ir Ir -1.4442 7.9887 'International Tables Vol C Tables 4.2.6.8 and 6.1.1.4'

loop_
_geom_angle_atom_site_label_1
_geom_angle_atom_site_label_2
_geom_angle_atom_site_label_3
_geom_angle
P4 N1 P5 128.8(2)
C44 Ir1 C5 91.90(16)
C44 Ir1 N3 97.97(16)
C5 Ir1 N3 80.81(16)
C44 Ir1 N2 80.88(16)
C5 Ir1 N2 98.39(15)
N3 Ir1 N2 178.59(12)
C44 Ir1 O2 87.99(13)
C5 Ir1 O2 171.31(14)
N3 Ir1 O2 90.60(13)
N2 Ir1 O2 90.18(12)
C44 Ir1 O1 172.59(14)
C5 Ir1 O1 92.09(13)
N3 Ir1 O1 88.83(12)
N2 Ir1 O1 92.36(12)
O2 Ir1 O1 89.01(10)
O2 P4 N1 117.96(18)
O2 P4 C7 108.7(2)
N1 P4 C7 108.6(2)
O2 P4 C15 104.72(18)
N1 P4 C15 109.71(19)
C7 P4 C15 106.5(2)
O1 P5 N1 118.34(16)
O1 P5 C19 107.25(18)
N1 P5 C19 111.0(2)
O1 P5 C16 109.04(17)
N1 P5 C16 106.1(2)
C19 P5 C16 104.23(19)
C13 C2 C44 120.9(4)
C13 C2 C18 123.2(5)
C44 C2 C18 115.9(4)
P5 O1 Ir1 127.99(16)
C37 C5 C11 116.7(4)
C37 C5 Ir1 128.8(4)
C11 C5 Ir1 114.4(3)
C31 N3 C17 118.8(4)
C31 N3 Ir1 125.0(3)
C17 N3 Ir1 116.2(3)
C46 C7 C23 119.6(5)
C46 C7 P4 119.3(4)
C23 C7 P4 121.1(4)
C26 N2 C18 119.3(4)
C26 N2 Ir1 124.9(3)
C18 N2 Ir1 115.6(3)
C16 C9 C32 120.8(5)
C16 C9 H9 119.6
C32 C9 H9 119.6
C47 C10 C38 120.0(5)
C47 C10 H10 120.0
C38 C10 H10 120.0
C35 C11 C5 121.8(5)
C35 C11 C17 123.2(5)
C5 C11 C17 114.9(4)
C16 C12 C40 121.6(5)
C16 C12 H12 119.2
C40 C12 H12 119.2
C21 C13 C2 120.4(5)
C21 C13 H13 119.8
C2 C13 H13 119.8
C36 C15 C25 117.0(5)
C36 C15 P4 119.1(4)
C25 C15 P4 123.6(4)
C12 C16 C9 118.4(4)
C12 C16 P5 121.3(4)
C9 C16 P5 120.2(4)
N3 C17 C38 120.0(5)
N3 C17 C11 113.6(4)
C38 C17 C11 126.5(5)
N2 C18 C20 119.1(4)
N2 C18 C2 113.2(4)
C20 C18 C2 127.7(4)
C29 C19 C30 118.5(4)
C29 C19 P5 120.9(3)
C30 C19 P5 120.5(4)
C22 C20 C18 120.3(5)
C22 C20 H20 119.8
C18 C20 H20 119.8
C13 C21 C48 120.2(5)
C13 C21 H21 119.9
C48 C21 H21 119.9
C24 C22 C20 119.4(5)
C24 C22 H22 120.3
C20 C22 H22 120.3
C52 C23 C7 119.9(6)
C52 C23 H23 120.1
C7 C23 H23 120.1
C26 C24 C22 119.0(5)
C26 C24 H24 120.5
C22 C24 H24 120.5
C15 C25 C51 121.6(5)
C15 C25 H25 119.2
C51 C25 H25 119.2
N2 C26 C24 122.8(4)
N2 C26 H26 118.6
C24 C26 H26 118.6
C43 C27 C29 120.3(5)
C43 C27 H27 119.9
C29 C27 H27 119.9
C19 C29 C27 119.8(5)
C19 C29 H29 120.1
C27 C29 H29 120.1
C42 C30 C19 121.3(5)
C42 C30 H30 119.3
C19 C30 H30 119.3
N3 C31 C47 122.7(5)
N3 C31 H31 118.7
C47 C31 H31 118.7
C41 C32 C9 119.3(5)
C41 C32 H32 120.4
C9 C32 H32 120.4
P4 O2 Ir1 127.94(16)
C50 C34 C37 120.4(5)
C50 C34 H34 119.8
C37 C34 H34 119.8
C50 C35 C11 119.2(5)
C50 C35 H35 120.4
C11 C35 H35 120.4
C15 C36 C28 120.4(6)
C15 C36 H36 119.9
C28 C36 H36 119.7
C34 C37 C5 121.0(5)
C34 C37 H37 119.5
C5 C37 H37 119.5
C10 C38 C17 119.8(5)
C10 C38 H38 120.1
C17 C38 H38 120.1
C41 C40 C12 119.5(5)
C41 C40 H40 120.3
C12 C40 H40 120.3
C40 C41 C32 120.5(5)
C40 C41 H41 119.8
C32 C41 H41 119.8
C43 C42 C30 119.4(5)
C43 C42 H42 120.3
C30 C42 H42 120.3
C42 C43 C27 120.6(5)
C42 C43 H43 119.7
C27 C43 H43 119.7
C45 C44 C2 117.0(4)
C45 C44 Ir1 129.1(4)
C2 C44 Ir1 113.9(3)
C44 C45 C48 121.4(5)
C44 C45 H45 119.3
C48 C45 H45 119.3
C7 C46 C53 119.2(6)
C7 C46 H46 120.4
C53 C46 H46 120.4
C10 C47 C31 118.8(5)
C10 C47 H47 120.6
C31 C47 H47 120.6
C21 C48 C45 120.2(5)
C21 C48 H48 119.9
C45 C48 H48 119.9
C52 C49 C53 120.8(7)
C52 C49 H49 119.6
C53 C49 H49 119.6
C35 C50 C34 120.9(5)
C35 C50 H50 119.5
C34 C50 H50 119.5
C39 C51 C25 121.6(6)
C39 C51 H51 119.2
C25 C51 H51 119.2
C49 C52 C23 120.3(7)
C49 C52 H52 119.9
C23 C52 H52 119.9
C49 C53 C46 120.3(7)
C49 C53 H53 119.8
C46 C53 H53 119.8
C51 C39 C28 118.2(6)
C51 C39 H39 120.9
C28 C39 H39 120.9
C39 C28 C36 121.2(6)
C39 C28 H28 119.4
C36 C28 H28 119.4

loop_
_geom_bond_atom_site_label_1
_geom_bond_atom_site_label_2
_geom_bond_distance
N1 P4 1.571(3)
N1 P5 1.585(4)
Ir1 C44 1.982(4)
Ir1 C5 1.989(4)
Ir1 N3 2.030(3)
Ir1 N2 2.037(3)
Ir1 O2 2.192(3)
Ir1 O1 2.226(2)
P4 O2 1.510(3)
P4 C7 1.799(5)
P4 C15 1.808(4)
P5 O1 1.509(3)
P5 C19 1.807(4)
P5 C16 1.813(4)
C2 C13 1.399(6)
C2 C44 1.414(6)
C2 C18 1.452(6)
C5 C37 1.398(6)
C5 C11 1.415(6)
N3 C31 1.339(5)
N3 C17 1.356(5)
C7 C46 1.380(7)
C7 C23 1.390(7)
N2 C26 1.336(5)
N2 C18 1.364(5)
C9 C16 1.373(6)
C9 C32 1.394(7)
C9 H9 0.9300
C10 C47 1.355(7)
C10 C38 1.362(7)
C10 H10 0.9300
C11 C35 1.391(6)
C11 C17 1.465(6)
C12 C16 1.367(6)
C12 C40 1.382(6)
C12 H12 0.9300
C13 C21 1.359(7)
C13 H13 0.9300
C15 C36 1.355(7)
C15 C25 1.368(6)
C17 C38 1.395(6)
C18 C20 1.393(6)
C19 C29 1.373(6)
C19 C30 1.392(6)
C20 C22 1.368(7)
C20 H20 0.9300
C21 C48 1.370(8)
C21 H21 0.9300
C22 C24 1.365(7)
C22 H22 0.9300
C23 C52 1.386(7)
C23 H23 0.9300
C24 C26 1.362(6)
C24 H24 0.9300
C25 C51 1.372(7)
C25 H25 0.9300
C26 H26 0.9300
C27 C43 1.380(7)
C27 C29 1.382(7)
C27 H27 0.9300
C29 H29 0.9300
C30 C42 1.374(7)
C30 H30 0.9300
C31 C47 1.373(6)
C31 H31 0.9300
C32 C41 1.372(8)
C32 H32 0.9300
C34 C50 1.374(7)
C34 C37 1.389(6)
C34 H34 0.9300
C35 C50 1.365(8)
C35 H35 0.9300
C36 C28 1.398(7)
C36 H36 0.9300
C37 H37 0.9300
C38 H38 0.9300
C40 C41 1.361(7)
C40 H40 0.9300
C41 H41 0.9300
C42 C43 1.349(8)
C42 H42 0.9300
C43 H43 0.9300
C44 C45 1.383(6)
C45 C48 1.402(7)
C45 H45 0.9300
C46 C53 1.400(8)
C46 H46 0.9300
C47 H47 0.9300
C48 H48 0.9300
C49 C52 1.353(10)
C49 C53 1.361(10)
C49 H49 0.9300
C50 H50 0.9300
C51 C39 1.327(8)
C51 H51 0.9300
C52 H52 0.9300
C53 H53 0.9300
C39 C28 1.350(8)
C39 H39 0.9300
C28 H28 0.9300

loop_
_geom_torsion_atom_site_label_1
_geom_torsion_atom_site_label_2
_geom_torsion_atom_site_label_3
_geom_torsion_atom_site_label_4
_geom_torsion
P5 N1 P4 O2 4.4(4)
P5 N1 P4 C7 128.6(3)
P5 N1 P4 C15 -115.3(3)
P4 N1 P5 O1 -27.9(4)
P4 N1 P5 C19 96.7(3)
P4 N1 P5 C16 -150.7(3)
N1 P5 O1 Ir1 18.9(3)
C19 P5 O1 Ir1 -107.5(2)
C16 P5 O1 Ir1 140.2(2)
C44 Ir1 O1 P5 -62.4(11)
C5 Ir1 O1 P5 175.1(2)
N3 Ir1 O1 P5 94.3(2)
N2 Ir1 O1 P5 -86.5(2)
O2 Ir1 O1 P5 3.7(2)
C44 Ir1 C5 C37 -79.9(4)
N3 Ir1 C5 C37 -177.6(4)
N2 Ir1 C5 C37 1.2(4)
O2 Ir1 C5 C37 -169.0(7)
O1 Ir1 C5 C37 93.9(4)
C44 Ir1 C5 C11 100.0(3)
N3 Ir1 C5 C11 2.2(3)
N2 Ir1 C5 C11 -178.9(3)
O2 Ir1 C5 C11 10.9(11)
O1 Ir1 C5 C11 -86.2(3)
C44 Ir1 N3 C31 89.1(4)
C5 Ir1 N3 C31 179.7(4)
N2 Ir1 N3 C31 124(6)
O2 Ir1 N3 C31 1.0(3)
O1 Ir1 N3 C31 -88.0(3)
C44 Ir1 N3 C17 -93.1(3)
C5 Ir1 N3 C17 -2.5(3)
N2 Ir1 N3 C17 -58(6)
O2 Ir1 N3 C17 178.8(3)
O1 Ir1 N3 C17 89.8(3)
O2 P4 C7 C46 -27.5(4)
N1 P4 C7 C46 -157.0(4)
C15 P4 C7 C46 84.9(4)
O2 P4 C7 C23 153.2(4)
N1 P4 C7 C23 23.7(4)
C15 P4 C7 C23 -94.4(4)
C44 Ir1 N2 C26 177.5(3)
C5 Ir1 N2 C26 86.9(3)
N3 Ir1 N2 C26 142(5)
O2 Ir1 N2 C26 -94.6(3)
O1 Ir1 N2 C26 -5.5(3)
C44 Ir1 N2 C18 -5.8(3)
C5 Ir1 N2 C18 -96.4(3)
N3 Ir1 N2 C18 -41(6)
O2 Ir1 N2 C18 82.1(3)
O1 Ir1 N2 C18 171.1(3)
C37 C5 C11 C35 -0.1(7)
Ir1 C5 C11 C35 -179.9(4)
C37 C5 C11 C17 178.1(4)
Ir1 C5 C11 C17 -1.8(5)
C44 C2 C13 C21 1.1(8)
C18 C2 C13 C21 -178.3(5)
O2 P4 C15 C36 -83.1(4)
N1 P4 C15 C36 44.4(5)
C7 P4 C15 C36 161.8(4)
O2 P4 C15 C25 90.9(4)
N1 P4 C15 C25 -141.6(4)
C7 P4 C15 C25 -24.2(5)
C40 C12 C16 C9 0.5(7)
C40 C12 C16 P5 178.3(4)
C32 C9 C16 C12 -0.7(7)
C32 C9 C16 P5 -178.5(4)
O1 P5 C16 C12 -103.7(4)
N1 P5 C16 C12 24.8(4)
C19 P5 C16 C12 142.1(4)
O1 P5 C16 C9 74.1(4)
N1 P5 C16 C9 -157.4(3)
C19 P5 C16 C9 -40.2(4)
C31 N3 C17 C38 0.1(7)
Ir1 N3 C17 C38 -177.8(4)
C31 N3 C17 C11 -179.9(4)
Ir1 N3 C17 C11 2.1(5)
C35 C11 C17 N3 177.9(4)
C5 C11 C17 N3 -0.2(6)
C35 C11 C17 C38 -2.1(8)
C5 C11 C17 C38 179.7(5)
C26 N2 C18 C20 0.2(6)
Ir1 N2 C18 C20 -176.7(3)
C26 N2 C18 C2 -179.4(4)
Ir1 N2 C18 C2 3.8(4)
C13 C2 C18 N2 -178.8(4)
C44 C2 C18 N2 1.8(5)
C13 C2 C18 C20 1.8(7)
C44 C2 C18 C20 -177.6(4)
O1 P5 C19 C29 -6.9(4)
N1 P5 C19 C29 -137.6(4)
C16 P5 C19 C29 108.6(4)
O1 P5 C19 C30 173.2(4)
N1 P5 C19 C30 42.5(4)
C16 P5 C19 C30 -71.3(4)
N2 C18 C20 C22 0.1(7)
C2 C18 C20 C22 179.5(4)
C2 C13 C21 C48 1.0(9)
C18 C20 C22 C24 -0.2(8)
C46 C7 C23 C52 -0.9(8)
P4 C7 C23 C52 178.4(4)
C20 C22 C24 C26 0.0(8)
C36 C15 C25 C51 1.6(8)
P4 C15 C25 C51 -172.5(4)
C18 N2 C26 C24 -0.3(6)
Ir1 N2 C26 C24 176.3(3)
C22 C24 C26 N2 0.2(7)
C30 C19 C29 C27 -0.2(7)
P5 C19 C29 C27 180.0(4)
C43 C27 C29 C19 0.5(8)
C29 C19 C30 C42 -0.4(7)
P5 C19 C30 C42 179.5(4)
C17 N3 C31 C47 -0.1(7)
Ir1 N3 C31 C47 177.7(4)
C16 C9 C32 C41 1.0(8)
N1 P4 O2 Ir1 27.7(3)
C7 P4 O2 Ir1 -96.5(2)
C15 P4 O2 Ir1 150.0(2)
C44 Ir1 O2 P4 145.2(2)
C5 Ir1 O2 P4 -125.4(8)
N3 Ir1 O2 P4 -116.9(2)
N2 Ir1 O2 P4 64.3(2)
O1 Ir1 O2 P4 -28.0(2)
C5 C11 C35 C50 0.1(8)
C17 C11 C35 C50 -177.9(5)
C25 C15 C36 C28 -2.6(9)
P4 C15 C36 C28 171.7(5)
C50 C34 C37 C5 -0.8(7)
C11 C5 C37 C34 0.4(6)
Ir1 C5 C37 C34 -179.7(3)
C47 C10 C38 C17 1.8(9)
N3 C17 C38 C10 -0.9(8)
C11 C17 C38 C10 179.1(5)
C16 C12 C40 C41 -0.6(8)
C12 C40 C41 C32 0.9(8)
C9 C32 C41 C40 -1.1(8)
C19 C30 C42 C43 0.6(9)
C30 C42 C43 C27 -0.3(9)
C29 C27 C43 C42 -0.3(9)
C13 C2 C44 C45 -2.6(6)
C18 C2 C44 C45 176.9(4)
C13 C2 C44 Ir1 174.0(4)
C18 C2 C44 Ir1 -6.6(5)
C5 Ir1 C44 C45 -79.2(4)
N3 Ir1 C44 C45 1.7(4)
N2 Ir1 C44 C45 -177.4(4)
O2 Ir1 C44 C45 92.1(4)
O1 Ir1 C44 C45 158.2(8)
C5 Ir1 C44 C2 104.8(3)
N3 Ir1 C44 C2 -174.3(3)
N2 Ir1 C44 C2 6.6(3)
O2 Ir1 C44 C2 -83.9(3)
O1 Ir1 C44 C2 -17.8(12)
C2 C44 C45 C48 2.1(7)
Ir1 C44 C45 C48 -173.8(4)
C23 C7 C46 C53 -0.4(8)
P4 C7 C46 C53 -179.7(4)
C38 C10 C47 C31 -1.7(9)
N3 C31 C47 C10 0.9(8)
C13 C21 C48 C45 -1.5(9)
C44 C45 C48 C21 -0.1(8)
C11 C35 C50 C34 -0.4(9)
C37 C34 C50 C35 0.8(9)
C15 C25 C51 C39 -0.8(9)
C53 C49 C52 C23 -1.1(11)
C7 C23 C52 C49 1.6(9)
C52 C49 C53 C46 -0.2(11)
C7 C46 C53 C49 0.9(10)
C25 C51 C39 C28 1.0(11)
C51 C39 C28 C36 -2.1(12)
C15 C36 C28 C39 3.0(11)
